data_7237489
loop_
_publ_author_name
'Tan, Lina'
'Mo, Shenzhong'
'Fang, Bing'
'Cheng, Wenyu'
'Yin, Meizhen'

_publ_section_title
;
 Dual fluorescence switching of a Rhodamine 6G-naphthalimide conjugate
 with high contrast in the solid state
;
_journal_issue 38
_journal_name_full 'Journal of Materials Chemistry C'
_journal_page_first 10270
_journal_paper_doi 10.1039/C8TC03654C
_journal_volume 6
_journal_year 2018
_chemical_formula_sum 'C64 H68 N8 O10'
_chemical_formula_weight 1109.26
_space_group_IT_number 2
_space_group_name_Hall '-P 1'
_space_group_name_H-M_alt 'P -1'
_atom_sites_solution_hydrogens geom
_atom_sites_solution_primary direct
_atom_sites_solution_secondary difmap
_audit_creation_method SHELXL-97
_audit_update_record
;
2018-03-21 deposited with the CCDC.
2018-08-28 downloaded from the CCDC.
;
_cell_angle_alpha 79.448(3)
_cell_angle_beta 89.517(3)
_cell_angle_gamma 81.176(3)
_cell_formula_units_Z 2
_cell_length_a 9.8516(4)
_cell_length_b 13.4117(5)
_cell_length_c 21.7010(9)
_cell_measurement_temperature 107(2)
_cell_volume 2784.9(2)
_computing_structure_refinement 'SHELXL-97 (Sheldrick, 1997)'
_computing_structure_solution 'SHELXS-97 (Sheldrick, 1990)'
_diffrn_ambient_temperature 107(2)
_diffrn_measured_fraction_theta_full 0.998
_diffrn_measured_fraction_theta_max 0.998
_diffrn_radiation_monochromator graphite
_diffrn_radiation_source 'fine-focus sealed tube'
_diffrn_radiation_type MoK\a
_diffrn_radiation_wavelength 0.71073
_diffrn_reflns_av_R_equivalents 0.0266
_diffrn_reflns_av_sigmaI/netI 0.0418
_diffrn_reflns_limit_h_max 12
_diffrn_reflns_limit_h_min -12
_diffrn_reflns_limit_k_max 16
_diffrn_reflns_limit_k_min -16
_diffrn_reflns_limit_l_max 26
_diffrn_reflns_limit_l_min -26
_diffrn_reflns_number 23853
_diffrn_reflns_theta_full 26.00
_diffrn_reflns_theta_max 26.00
_diffrn_reflns_theta_min 3.00
_exptl_absorpt_coefficient_mu 0.091
_exptl_absorpt_correction_T_max 0.9777
_exptl_absorpt_correction_T_min 0.9699
_exptl_crystal_density_diffrn 1.323
_exptl_crystal_density_method 'not measured'
_exptl_crystal_F_000 1176
_exptl_crystal_size_max 0.34
_exptl_crystal_size_mid 0.30
_exptl_crystal_size_min 0.25
_refine_diff_density_max 1.045
_refine_diff_density_min -0.992
_refine_diff_density_rms 0.053
_refine_ls_extinction_method none
_refine_ls_goodness_of_fit_ref 1.020
_refine_ls_hydrogen_treatment mixed
_refine_ls_matrix_type full
_refine_ls_number_parameters 762
_refine_ls_number_reflns 10916
_refine_ls_number_restraints 0
_refine_ls_restrained_S_all 1.020
_refine_ls_R_factor_all 0.0714
_refine_ls_R_factor_gt 0.0556
_refine_ls_shift/su_max 0.001
_refine_ls_shift/su_mean 0.000
_refine_ls_structure_factor_coef Fsqd
_refine_ls_weighting_details 'calc w=1/[\s^2^(Fo^2^)+(0.0447P)^2^+2.4835P] where P=(Fo^2^+2Fc^2^)/3'
_refine_ls_weighting_scheme calc
_refine_ls_wR_factor_gt 0.1210
_refine_ls_wR_factor_ref 0.1310
_reflns_number_gt 8739
_reflns_number_total 10916
_reflns_threshold_expression >2sigma(I)
_cod_data_source_file c8tc03654c2.cif
_cod_data_source_block exp_5279
_cod_original_cell_volume 2784.85(19)
_cod_database_code 7237489

loop_
_symmetry_equiv_pos_as_xyz
'x, y, z'
'-x, -y, -z'

loop_
_atom_site_label
_atom_site_type_symbol
_atom_site_fract_x
_atom_site_fract_y
_atom_site_fract_z
_atom_site_U_iso_or_equiv
_atom_site_adp_type
_atom_site_occupancy
_atom_site_symmetry_multiplicity
_atom_site_calc_flag
_atom_site_refinement_flags
_atom_site_disorder_assembly
_atom_site_disorder_group
O1 O 0.83662(15) 0.70074(10) 0.05336(7) 0.0247(3) Uani 1 1 d . . .
O3 O 0.26373(14) 0.71017(10) 0.05695(7) 0.0214(3) Uani 1 1 d . . .
O7 O 0.38717(15) 1.11931(11) 0.12897(6) 0.0249(3) Uani 1 1 d . . .
O4 O 0.46859(15) 0.51380(12) 0.37786(7) 0.0289(3) Uani 1 1 d . . .
O2 O 0.55028(15) 0.46218(11) 0.09725(7) 0.0286(3) Uani 1 1 d . . .
N1 N 0.69430(17) 0.58106(12) 0.07446(8) 0.0199(4) Uani 1 1 d . . .
O5 O 0.71329(16) 0.61442(12) 0.20494(7) 0.0304(4) Uani 1 1 d . . .
C3 C 0.9222(2) 0.42324(14) 0.08910(8) 0.0162(4) Uani 1 1 d . . .
O8 O 0.25567(15) 0.87489(12) 0.39920(8) 0.0377(4) Uani 1 1 d . . .
N4 N 0.26071(17) 0.63944(12) 0.19502(8) 0.0208(4) Uani 1 1 d . . .
H4 H 0.2650 0.6621 0.1545 0.025 Uiso 1 1 calc R . .
N3 N 0.42069(18) 0.80035(13) 0.00804(8) 0.0250(4) Uani 1 1 d . . .
H3 H 0.4399 0.8613 -0.0087 0.030 Uiso 1 1 calc R . .
C44 C 0.3228(2) 1.02410(14) 0.29024(9) 0.0174(4) Uani 1 1 d . . .
N2 N 0.58955(17) 0.56307(12) 0.29066(8) 0.0199(4) Uani 1 1 d . . .
C45 C 0.1806(2) 1.02208(14) 0.31681(9) 0.0185(4) Uani 1 1 d . . .
N5 N 0.12454(16) 0.87583(12) 0.13483(7) 0.0175(3) Uani 1 1 d . . .
N7 N 0.70081(18) 0.67528(13) 0.40804(8) 0.0232(4) Uani 1 1 d . . .
H7 H 0.7748 0.6578 0.3871 0.028 Uiso 1 1 calc R . .
C4 C 0.7881(2) 0.39781(14) 0.09489(9) 0.0174(4) Uani 1 1 d . . .
C1 C 0.8246(2) 0.61003(15) 0.06609(9) 0.0184(4) Uani 1 1 d . . .
C2 C 0.9438(2) 0.52658(14) 0.07441(9) 0.0171(4) Uani 1 1 d . . .
C12 C 0.7690(2) 0.29634(15) 0.10712(9) 0.0220(4) Uani 1 1 d . . .
H12 H 0.6787 0.2796 0.1107 0.026 Uiso 1 1 calc R . .
N6 N 0.32087(17) 1.02532(12) 0.22111(7) 0.0184(3) Uani 1 1 d . . .
C5 C 0.6676(2) 0.48025(15) 0.08918(9) 0.0198(4) Uani 1 1 d . . .
O6 O 0.13771(17) 0.64135(13) 0.28235(7) 0.0374(4) Uani 1 1 d . . .
C6 C 1.0746(2) 0.55023(15) 0.06779(9) 0.0207(4) Uani 1 1 d . . .
H6 H 1.0878 0.6199 0.0564 0.025 Uiso 1 1 calc R . .
C9 C 1.0373(2) 0.34402(15) 0.09708(9) 0.0198(4) Uani 1 1 d . . .
C20 C 0.8182(2) 0.41681(15) 0.34099(10) 0.0211(4) Uani 1 1 d . . .
C35 C 0.1651(2) 0.96867(14) 0.15006(9) 0.0200(4) Uani 1 1 d . . .
H35A H 0.0872 1.0077 0.1689 0.024 Uiso 1 1 calc R . .
H35B H 0.1911 1.0128 0.1114 0.024 Uiso 1 1 calc R . .
C34 C 0.0205(2) 0.83890(15) 0.17812(9) 0.0208(4) Uani 1 1 d . . .
H34A H -0.0716 0.8748 0.1626 0.025 Uiso 1 1 calc R . .
H34B H 0.0367 0.8557 0.2198 0.025 Uiso 1 1 calc R . .
C38 C 0.40316(19) 1.17130(14) 0.23033(9) 0.0190(4) Uani 1 1 d . . .
C19 C 0.8278(2) 0.48081(15) 0.28203(9) 0.0212(4) Uani 1 1 d . . .
C10 C 1.0136(2) 0.24082(15) 0.10953(9) 0.0242(5) Uani 1 1 d . . .
H10 H 1.0896 0.1869 0.1147 0.029 Uiso 1 1 calc R . .
C21 C 0.6963(2) 0.42638(15) 0.37541(9) 0.0213(4) Uani 1 1 d . . .
C47 C 0.3844(2) 0.86384(15) 0.37357(10) 0.0205(4) Uani 1 1 d . . .
C32 C 0.1448(2) 0.66455(15) 0.22479(9) 0.0209(4) Uani 1 1 d . . .
C52 C 0.4755(2) 0.77896(15) 0.40282(9) 0.0209(4) Uani 1 1 d . . .
H52 H 0.4464 0.7342 0.4379 0.025 Uiso 1 1 calc R . .
C48 C 0.4214(2) 0.93193(14) 0.32284(9) 0.0170(4) Uani 1 1 d . . .
C53 C 0.0676(2) 1.09375(15) 0.29049(9) 0.0198(4) Uani 1 1 d . . .
H53 H 0.0824 1.1438 0.2550 0.024 Uiso 1 1 calc R . .
C39 C 0.37668(19) 1.12494(14) 0.29051(9) 0.0179(4) Uani 1 1 d . . .
C43 C 0.4570(2) 1.26294(15) 0.21795(10) 0.0217(4) Uani 1 1 d . . .
H43 H 0.4740 1.2946 0.1763 0.026 Uiso 1 1 calc R . .
C22 C 0.5764(2) 0.50367(15) 0.35005(10) 0.0212(4) Uani 1 1 d . . .
C33 C 0.0233(2) 0.72334(15) 0.18496(10) 0.0210(4) Uani 1 1 d . . .
H33A H -0.0627 0.7046 0.2044 0.025 Uiso 1 1 calc R . .
H33B H 0.0284 0.7042 0.1430 0.025 Uiso 1 1 calc R . .
C7 C 1.1892(2) 0.47200(16) 0.07780(10) 0.0235(4) Uani 1 1 d . . .
H7A H 1.2793 0.4891 0.0746 0.028 Uiso 1 1 calc R . .
C58 C 0.6826(2) 0.61391(15) 0.46923(9) 0.0234(4) Uani 1 1 d . . .
H58A H 0.7488 0.5493 0.4744 0.028 Uiso 1 1 calc R . .
H58B H 0.5889 0.5955 0.4709 0.028 Uiso 1 1 calc R . .
C49 C 0.5550(2) 0.91081(16) 0.30184(10) 0.0235(4) Uani 1 1 d . . .
H49 H 0.5830 0.9564 0.2669 0.028 Uiso 1 1 calc R . .
C54 C -0.0632(2) 1.09552(15) 0.31316(10) 0.0226(4) Uani 1 1 d . A .
C31 C 0.3797(2) 0.57556(15) 0.22820(9) 0.0202(4) Uani 1 1 d . . .
H31A H 0.4381 0.5429 0.1978 0.024 Uiso 1 1 calc R . .
H31B H 0.3483 0.5202 0.2590 0.024 Uiso 1 1 calc R . .
C18 C 0.7095(2) 0.55792(15) 0.25557(9) 0.0215(4) Uani 1 1 d . . .
C51 C 0.6087(2) 0.75892(15) 0.38131(9) 0.0190(4) Uani 1 1 d . . .
C15 C 0.2964(2) 0.79329(15) 0.03258(9) 0.0187(4) Uani 1 1 d . . .
C30 C 0.4667(2) 0.63404(15) 0.26254(10) 0.0229(4) Uani 1 1 d . . .
H30A H 0.4951 0.6920 0.2328 0.027 Uiso 1 1 calc R . .
H30B H 0.4123 0.6621 0.2958 0.027 Uiso 1 1 calc R . .
C40 C 0.4025(2) 1.16915(16) 0.34133(10) 0.0224(4) Uani 1 1 d . . .
H40 H 0.3837 1.1381 0.3828 0.027 Uiso 1 1 calc R . .
C46 C 0.1552(2) 0.95092(16) 0.36846(11) 0.0278(5) Uani 1 1 d . . .
C23 C 0.9470(2) 0.46946(17) 0.24859(10) 0.0265(5) Uani 1 1 d . . .
H23 H 0.9527 0.5116 0.2087 0.032 Uiso 1 1 calc R . .
C8 C 1.1710(2) 0.37117(16) 0.09214(9) 0.0225(4) Uani 1 1 d . . .
H8 H 1.2490 0.3188 0.0988 0.027 Uiso 1 1 calc R . .
C13 C 0.5782(2) 0.66505(16) 0.07422(10) 0.0236(4) Uani 1 1 d . . .
H13A H 0.6083 0.7194 0.0937 0.028 Uiso 1 1 calc R . .
H13B H 0.5029 0.6384 0.0995 0.028 Uiso 1 1 calc R . .
C17 C 0.0783(2) 0.88873(15) 0.06936(9) 0.0196(4) Uani 1 1 d . . .
H17A H 0.0117 0.9528 0.0586 0.024 Uiso 1 1 calc R . .
H17B H 0.0307 0.8307 0.0644 0.024 Uiso 1 1 calc R . .
C37 C 0.3704(2) 1.10559(14) 0.18636(9) 0.0190(4) Uani 1 1 d . . .
C41 C 0.4568(2) 1.26017(16) 0.32970(10) 0.0250(5) Uani 1 1 d . . .
H41 H 0.4754 1.2918 0.3638 0.030 Uiso 1 1 calc R . .
C42 C 0.4847(2) 1.30601(15) 0.26891(11) 0.0250(5) Uani 1 1 d . . .
H42 H 0.5233 1.3677 0.2623 0.030 Uiso 1 1 calc R . .
C50 C 0.6485(2) 0.82789(16) 0.32873(10) 0.0247(5) Uani 1 1 d . . .
C16 C 0.1971(2) 0.89314(15) 0.02453(9) 0.0211(4) Uani 1 1 d . . .
H16A H 0.1602 0.9103 -0.0191 0.025 Uiso 1 1 calc R . .
H16B H 0.2476 0.9488 0.0313 0.025 Uiso 1 1 calc R . .
C11 C 0.8832(2) 0.21758(15) 0.11426(10) 0.0252(5) Uani 1 1 d . . .
H11 H 0.8694 0.1478 0.1224 0.030 Uiso 1 1 calc R . .
C27 C 0.9168(2) 0.27567(17) 0.42308(11) 0.0318(5) Uani 1 1 d . . .
H27 H 0.9911 0.2240 0.4397 0.038 Uiso 1 1 calc R . .
C14 C 0.5252(2) 0.71056(16) 0.00813(10) 0.0251(5) Uani 1 1 d . . .
H14A H 0.6024 0.7306 -0.0184 0.030 Uiso 1 1 calc R . .
H14B H 0.4856 0.6584 -0.0098 0.030 Uiso 1 1 calc R . .
C36 C 0.2865(2) 0.93866(14) 0.19610(9) 0.0201(4) Uani 1 1 d . . .
H36A H 0.2646 0.8856 0.2312 0.024 Uiso 1 1 calc R . .
H36B H 0.3674 0.9083 0.1747 0.024 Uiso 1 1 calc R . .
C29 C 0.6864(2) 0.36129(17) 0.43174(10) 0.0278(5) Uani 1 1 d . . .
H29 H 0.6040 0.3679 0.4547 0.033 Uiso 1 1 calc R . .
C60 C -0.1816(2) 1.17291(17) 0.28293(11) 0.0290(5) Uani 1 1 d . . .
H60A H -0.1477 1.2213 0.2491 0.043 Uiso 1 1 calc R . .
H60B H -0.2261 1.2103 0.3143 0.043 Uiso 1 1 calc R . .
H60C H -0.2482 1.1375 0.2657 0.043 Uiso 1 1 calc R . .
O9 O -0.0126(2) 0.6041(2) 0.38633(10) 0.0836(9) Uani 1 1 d . . .
H9A H 0.0200 0.6168 0.3503 0.125 Uiso 1 1 calc R . .
C25 C 1.0529(2) 0.33383(17) 0.32981(11) 0.0310(5) Uani 1 1 d . . .
H25 H 1.1303 0.2847 0.3458 0.037 Uiso 1 1 calc R . .
N8 N -0.2093(9) 1.0298(7) 0.4009(3) 0.0227(11) Uani 0.506(3) 1 d P A 1
H8A H -0.2739 1.0817 0.3865 0.027 Uiso 0.506(3) 1 calc PR A 1
C26 C 0.9319(2) 0.34140(16) 0.36533(10) 0.0254(5) Uani 1 1 d . . .
C56 C 0.0254(2) 0.95097(18) 0.39374(13) 0.0408(7) Uani 1 1 d . A .
H56 H 0.0120 0.9017 0.4298 0.049 Uiso 1 1 calc R . .
C24 C 1.0602(2) 0.39607(17) 0.27297(11) 0.0309(5) Uani 1 1 d . . .
H24 H 1.1423 0.3898 0.2498 0.037 Uiso 1 1 calc R . .
C59 C 0.7027(2) 0.66804(18) 0.52355(10) 0.0307(5) Uani 1 1 d . . .
H59A H 0.6357 0.7310 0.5196 0.046 Uiso 1 1 calc R . .
H59B H 0.7959 0.6854 0.5228 0.046 Uiso 1 1 calc R . .
H59C H 0.6896 0.6226 0.5632 0.046 Uiso 1 1 calc R . .
C57 C 0.7918(3) 0.8104(2) 0.30415(13) 0.0446(7) Uani 1 1 d . . .
H57A H 0.8009 0.8633 0.2673 0.067 Uiso 1 1 calc R . .
H57B H 0.8098 0.7425 0.2924 0.067 Uiso 1 1 calc R . .
H57C H 0.8582 0.8140 0.3368 0.067 Uiso 1 1 calc R . .
C28 C 0.7971(2) 0.28524(18) 0.45539(11) 0.0340(5) Uani 1 1 d . . .
H28 H 0.7888 0.2402 0.4940 0.041 Uiso 1 1 calc R . .
C55 C -0.0854(2) 1.02233(16) 0.36688(12) 0.0312(5) Uani 1 1 d . . .
C66 C 0.6426(3) 0.9319(2) 0.10135(15) 0.0492(7) Uani 1 1 d . . .
H66A H 0.7177 0.9059 0.0759 0.074 Uiso 0.551(3) 1 calc PR B 1
H66B H 0.6091 0.8741 0.1282 0.074 Uiso 0.551(3) 1 calc PR B 1
H66C H 0.6761 0.9757 0.1275 0.074 Uiso 0.551(3) 1 calc PR B 1
H66D H 0.6388 0.9389 0.0556 0.074 Uiso 0.449(3) 1 calc PR B 2
H66E H 0.5539 0.9176 0.1186 0.074 Uiso 0.449(3) 1 calc PR B 2
H66F H 0.7149 0.8753 0.1188 0.074 Uiso 0.449(3) 1 calc PR B 2
O10 O 0.5248(3) 0.9949(2) 0.05810(15) 0.0381(6) Uani 0.551(3) 1 d P B 1
H10A H 0.4690 1.0283 0.0791 0.057 Uiso 0.551(3) 1 calc PR B 1
C61 C -0.2400(7) 0.9600(6) 0.4570(3) 0.0229(10) Uani 0.506(3) 1 d P A 1
H61A H -0.1811 0.9661 0.4924 0.028 Uiso 0.506(3) 1 calc PR A 1
H61B H -0.2212 0.8884 0.4500 0.028 Uiso 0.506(3) 1 calc PR A 1
C65 C 0.0782(4) 0.6058(4) 0.42718(15) 0.1012(17) Uani 1 1 d . . .
H65A H 0.1638 0.5630 0.4188 0.152 Uiso 1 1 calc R . .
H65B H 0.0462 0.5792 0.4690 0.152 Uiso 1 1 calc R . .
H65C H 0.0945 0.6765 0.4253 0.152 Uiso 1 1 calc R . .
C62 C -0.3910(5) 0.9870(4) 0.4725(2) 0.0321(7) Uani 0.506(3) 1 d P A 1
H62A H -0.4488 0.9823 0.4370 0.048 Uiso 0.506(3) 1 calc PR A 1
H62B H -0.4083 1.0571 0.4810 0.048 Uiso 0.506(3) 1 calc PR A 1
H62C H -0.4130 0.9390 0.5097 0.048 Uiso 0.506(3) 1 calc PR A 1
N9 N -0.2218(9) 1.0187(7) 0.3802(3) 0.0227(11) Uani 0.494(3) 1 d P A 2
H9 H -0.2864 1.0594 0.3559 0.027 Uiso 0.494(3) 1 calc PR A 2
C63 C -0.2588(7) 0.9479(6) 0.4343(3) 0.0229(10) Uani 0.494(3) 1 d P A 2
H63A H -0.2113 0.8779 0.4323 0.028 Uiso 0.494(3) 1 calc PR A 2
H63B H -0.3590 0.9468 0.4324 0.028 Uiso 0.494(3) 1 calc PR A 2
C64 C -0.2221(5) 0.9754(4) 0.4965(2) 0.0321(7) Uani 0.494(3) 1 d P A 2
H64A H -0.1240 0.9804 0.4977 0.048 Uiso 0.494(3) 1 calc PR A 2
H64B H -0.2426 0.9221 0.5310 0.048 Uiso 0.494(3) 1 calc PR A 2
H64C H -0.2761 1.0415 0.5007 0.048 Uiso 0.494(3) 1 calc PR A 2
O11 O 0.6702(4) 1.0193(3) 0.11642(19) 0.0381(6) Uani 0.449(3) 1 d P B 2
H11A H 0.5986 1.0630 0.1121 0.057 Uiso 0.449(3) 1 calc PR B 2

loop_
_atom_site_aniso_label
_atom_site_aniso_U_11
_atom_site_aniso_U_22
_atom_site_aniso_U_33
_atom_site_aniso_U_23
_atom_site_aniso_U_13
_atom_site_aniso_U_12
O1 0.0228(8) 0.0173(7) 0.0342(8) -0.0052(6) -0.0010(6) -0.0030(6)
O3 0.0189(7) 0.0185(7) 0.0266(8) -0.0039(6) 0.0008(6) -0.0029(6)
O7 0.0310(8) 0.0247(8) 0.0178(7) 0.0003(6) 0.0004(6) -0.0053(6)
O4 0.0218(8) 0.0357(9) 0.0273(8) -0.0012(7) 0.0024(7) -0.0037(6)
O2 0.0174(8) 0.0277(8) 0.0407(9) -0.0053(7) 0.0038(7) -0.0052(6)
N1 0.0150(8) 0.0186(8) 0.0257(9) -0.0047(7) 0.0000(7) 0.0002(7)
O5 0.0299(9) 0.0363(9) 0.0216(8) 0.0058(7) -0.0024(7) -0.0076(7)
C3 0.0174(10) 0.0189(9) 0.0123(9) -0.0043(7) -0.0005(7) -0.0011(7)
O8 0.0163(8) 0.0345(9) 0.0481(10) 0.0211(8) 0.0113(7) 0.0058(6)
N4 0.0195(9) 0.0233(9) 0.0171(8) 0.0000(7) -0.0002(7) -0.0004(7)
N3 0.0229(9) 0.0194(9) 0.0289(10) 0.0026(7) 0.0040(8) 0.0002(7)
C44 0.0181(10) 0.0188(10) 0.0157(10) -0.0034(8) -0.0007(8) -0.0039(8)
N2 0.0194(9) 0.0199(8) 0.0198(9) -0.0018(7) -0.0036(7) -0.0025(7)
C45 0.0174(10) 0.0167(9) 0.0218(10) -0.0034(8) -0.0008(8) -0.0045(7)
N5 0.0181(8) 0.0174(8) 0.0171(8) -0.0042(6) -0.0008(7) -0.0013(6)
N7 0.0200(9) 0.0265(9) 0.0201(9) -0.0023(7) 0.0027(7) 0.0035(7)
C4 0.0190(10) 0.0193(10) 0.0140(9) -0.0036(8) 0.0007(8) -0.0026(8)
C1 0.0188(10) 0.0198(10) 0.0173(10) -0.0047(8) -0.0006(8) -0.0034(8)
C2 0.0173(10) 0.0202(10) 0.0146(9) -0.0055(8) -0.0010(8) -0.0023(8)
C12 0.0248(11) 0.0227(10) 0.0190(10) -0.0029(8) 0.0016(8) -0.0061(8)
N6 0.0233(9) 0.0166(8) 0.0157(8) -0.0023(6) -0.0015(7) -0.0046(7)
C5 0.0176(10) 0.0233(10) 0.0192(10) -0.0047(8) 0.0004(8) -0.0045(8)
O6 0.0299(9) 0.0538(11) 0.0222(9) 0.0009(7) 0.0036(7) 0.0036(8)
C6 0.0212(11) 0.0225(10) 0.0200(10) -0.0076(8) -0.0008(8) -0.0041(8)
C9 0.0207(10) 0.0219(10) 0.0154(10) -0.0039(8) -0.0014(8) 0.0018(8)
C20 0.0208(10) 0.0202(10) 0.0235(11) -0.0057(8) -0.0048(8) -0.0048(8)
C35 0.0207(10) 0.0170(10) 0.0210(10) -0.0024(8) -0.0013(8) -0.0006(8)
C34 0.0185(10) 0.0223(10) 0.0209(10) -0.0052(8) 0.0016(8) -0.0001(8)
C38 0.0133(9) 0.0182(10) 0.0236(10) -0.0015(8) -0.0001(8) 0.0005(7)
C19 0.0220(11) 0.0203(10) 0.0228(10) -0.0058(8) -0.0018(8) -0.0062(8)
C10 0.0293(12) 0.0188(10) 0.0214(11) -0.0026(8) -0.0013(9) 0.0045(8)
C21 0.0221(11) 0.0210(10) 0.0211(10) -0.0024(8) -0.0047(8) -0.0058(8)
C47 0.0156(10) 0.0226(10) 0.0231(10) -0.0028(8) 0.0016(8) -0.0040(8)
C32 0.0227(11) 0.0197(10) 0.0208(11) -0.0035(8) 0.0003(8) -0.0054(8)
C52 0.0190(10) 0.0213(10) 0.0210(10) 0.0007(8) 0.0012(8) -0.0042(8)
C48 0.0175(10) 0.0175(9) 0.0162(9) -0.0032(7) -0.0003(8) -0.0032(7)
C53 0.0221(11) 0.0184(10) 0.0193(10) -0.0035(8) -0.0017(8) -0.0038(8)
C39 0.0128(9) 0.0170(9) 0.0229(10) -0.0031(8) 0.0011(8) -0.0005(7)
C43 0.0172(10) 0.0184(10) 0.0274(11) 0.0008(8) 0.0018(8) -0.0022(8)
C22 0.0209(11) 0.0208(10) 0.0228(11) -0.0037(8) -0.0021(9) -0.0066(8)
C33 0.0175(10) 0.0230(10) 0.0225(10) -0.0040(8) 0.0008(8) -0.0036(8)
C7 0.0143(10) 0.0342(12) 0.0239(11) -0.0110(9) 0.0001(8) -0.0031(8)
C58 0.0226(11) 0.0226(10) 0.0228(11) -0.0014(8) -0.0008(9) -0.0002(8)
C49 0.0247(11) 0.0247(11) 0.0187(10) -0.0001(8) 0.0054(9) -0.0016(8)
C54 0.0195(10) 0.0203(10) 0.0289(11) -0.0063(9) -0.0028(9) -0.0032(8)
C31 0.0194(10) 0.0183(10) 0.0210(10) -0.0006(8) -0.0017(8) -0.0001(8)
C18 0.0229(11) 0.0235(10) 0.0193(10) -0.0032(8) -0.0024(8) -0.0082(8)
C51 0.0203(10) 0.0203(10) 0.0161(10) -0.0051(8) -0.0018(8) -0.0007(8)
C15 0.0180(10) 0.0206(10) 0.0169(10) -0.0029(8) -0.0024(8) -0.0013(8)
C30 0.0228(11) 0.0193(10) 0.0246(11) -0.0006(8) -0.0033(9) -0.0010(8)
C40 0.0182(10) 0.0265(11) 0.0231(11) -0.0068(9) 0.0033(8) -0.0029(8)
C46 0.0177(11) 0.0202(10) 0.0400(13) 0.0062(9) 0.0025(9) -0.0002(8)
C23 0.0275(12) 0.0310(12) 0.0239(11) -0.0086(9) 0.0021(9) -0.0098(9)
C8 0.0174(10) 0.0283(11) 0.0197(10) -0.0069(8) -0.0019(8) 0.0057(8)
C13 0.0183(10) 0.0249(11) 0.0258(11) -0.0045(9) 0.0010(9) 0.0016(8)
C17 0.0166(10) 0.0220(10) 0.0184(10) -0.0042(8) -0.0033(8) 0.0034(8)
C37 0.0167(10) 0.0178(10) 0.0204(10) 0.0000(8) -0.0005(8) -0.0002(8)
C41 0.0206(11) 0.0251(11) 0.0321(12) -0.0134(9) 0.0008(9) -0.0033(8)
C42 0.0166(10) 0.0171(10) 0.0411(13) -0.0056(9) 0.0007(9) -0.0021(8)
C50 0.0226(11) 0.0285(11) 0.0207(11) -0.0025(9) 0.0052(9) 0.0008(9)
C16 0.0226(11) 0.0209(10) 0.0174(10) -0.0018(8) -0.0004(8) 0.0021(8)
C11 0.0325(12) 0.0174(10) 0.0239(11) -0.0013(8) 0.0001(9) -0.0014(9)
C27 0.0297(13) 0.0242(11) 0.0379(13) 0.0017(10) -0.0128(10) -0.0011(9)
C14 0.0219(11) 0.0279(11) 0.0248(11) -0.0054(9) 0.0051(9) -0.0013(9)
C36 0.0238(11) 0.0152(9) 0.0210(10) -0.0030(8) -0.0018(8) -0.0024(8)
C29 0.0256(12) 0.0307(12) 0.0265(12) 0.0005(9) -0.0011(9) -0.0093(9)
C60 0.0210(11) 0.0330(12) 0.0312(12) -0.0063(10) -0.0048(9) 0.0018(9)
O9 0.0274(11) 0.172(3) 0.0334(11) 0.0060(14) 0.0051(9) 0.0120(13)
C25 0.0231(12) 0.0281(12) 0.0424(14) -0.0118(10) -0.0066(10) 0.0014(9)
N8 0.0126(16) 0.029(2) 0.024(4) 0.001(2) -0.004(2) -0.0034(13)
C26 0.0237(11) 0.0219(10) 0.0313(12) -0.0064(9) -0.0069(9) -0.0030(8)
C56 0.0203(12) 0.0309(13) 0.0600(17) 0.0185(12) 0.0103(12) -0.0016(10)
C24 0.0230(12) 0.0353(13) 0.0372(13) -0.0145(10) 0.0042(10) -0.0041(9)
C59 0.0333(13) 0.0355(13) 0.0240(11) -0.0052(10) 0.0010(10) -0.0077(10)
C57 0.0325(14) 0.0457(15) 0.0410(15) 0.0146(12) 0.0185(12) 0.0119(11)
C28 0.0335(13) 0.0331(12) 0.0301(13) 0.0102(10) -0.0086(10) -0.0076(10)
C55 0.0149(11) 0.0245(11) 0.0508(15) 0.0023(10) 0.0053(10) -0.0034(8)
C66 0.0369(15) 0.0491(16) 0.0654(19) -0.0192(14) 0.0105(14) -0.0084(12)
O10 0.0338(13) 0.0299(12) 0.0519(15) -0.0098(11) 0.0112(11) -0.0070(10)
C61 0.017(2) 0.034(2) 0.018(4) -0.004(2) -0.002(2) -0.0075(14)
C65 0.043(2) 0.225(5) 0.0318(17) -0.020(2) -0.0049(15) -0.011(3)
C62 0.0275(18) 0.043(2) 0.0270(18) -0.0075(15) 0.0042(15) -0.0083(15)
N9 0.0126(16) 0.029(2) 0.024(4) 0.001(2) -0.004(2) -0.0034(13)
C63 0.017(2) 0.034(2) 0.018(4) -0.004(2) -0.002(2) -0.0075(14)
C64 0.0275(18) 0.043(2) 0.0270(18) -0.0075(15) 0.0042(15) -0.0083(15)
O11 0.0338(13) 0.0299(12) 0.0519(15) -0.0098(11) 0.0112(11) -0.0070(10)

loop_
_atom_type_symbol
_atom_type_description
_atom_type_scat_dispersion_real
_atom_type_scat_dispersion_imag
_atom_type_scat_source
C C 0.0033 0.0016 'International Tables Vol C Tables 4.2.6.8 and 6.1.1.4'
H H 0.0000 0.0000 'International Tables Vol C Tables 4.2.6.8 and 6.1.1.4'
N N 0.0061 0.0033 'International Tables Vol C Tables 4.2.6.8 and 6.1.1.4'
O O 0.0106 0.0060 'International Tables Vol C Tables 4.2.6.8 and 6.1.1.4'

loop_
_geom_angle_atom_site_label_1
_geom_angle_atom_site_label_2
_geom_angle_atom_site_label_3
_geom_angle
C5 N1 C1 125.42(16)
C5 N1 C13 118.00(16)
C1 N1 C13 116.24(16)
C2 C3 C4 121.07(17)
C2 C3 C9 119.21(18)
C4 C3 C9 119.71(18)
C47 O8 C46 118.22(16)
C32 N4 C31 121.36(17)
C32 N4 H4 119.3
C31 N4 H4 119.3
C15 N3 C14 122.37(17)
C15 N3 H3 118.8
C14 N3 H3 118.8
N6 C44 C45 111.08(16)
N6 C44 C48 109.71(15)
C45 C44 C48 110.31(16)
N6 C44 C39 99.50(15)
C45 C44 C39 113.57(15)
C48 C44 C39 112.21(16)
C18 N2 C22 124.60(17)
C18 N2 C30 117.88(16)
C22 N2 C30 117.50(16)
C46 C45 C53 116.49(18)
C46 C45 C44 122.04(17)
C53 C45 C44 121.46(17)
C35 N5 C34 110.76(15)
C35 N5 C17 112.89(15)
C34 N5 C17 111.25(16)
C51 N7 C58 123.38(17)
C51 N7 H7 118.3
C58 N7 H7 118.3
C12 C4 C3 120.21(18)
C12 C4 C5 119.78(18)
C3 C4 C5 119.99(17)
O1 C1 N1 120.15(17)
O1 C1 C2 122.85(18)
N1 C1 C2 116.99(17)
C6 C2 C3 120.50(18)
C6 C2 C1 119.72(18)
C3 C2 C1 119.78(17)
C4 C12 C11 120.1(2)
C4 C12 H12 119.9
C11 C12 H12 119.9
C37 N6 C36 123.96(16)
C37 N6 C44 114.34(16)
C36 N6 C44 121.14(15)
O2 C5 N1 120.91(18)
O2 C5 C4 122.44(18)
N1 C5 C4 116.65(17)
C2 C6 C7 120.44(19)
C2 C6 H6 119.8
C7 C6 H6 119.8
C10 C9 C3 118.46(19)
C10 C9 C8 122.69(18)
C3 C9 C8 118.85(18)
C21 C20 C19 120.55(18)
C21 C20 C26 119.77(19)
C19 C20 C26 119.67(19)
N5 C35 C36 108.96(15)
N5 C35 H35A 109.9
C36 C35 H35A 109.9
N5 C35 H35B 109.9
C36 C35 H35B 109.9
H35A C35 H35B 108.3
N5 C34 C33 112.05(15)
N5 C34 H34A 109.2
C33 C34 H34A 109.2
N5 C34 H34B 109.2
C33 C34 H34B 109.2
H34A C34 H34B 107.9
C39 C38 C43 122.11(19)
C39 C38 C37 108.58(17)
C43 C38 C37 129.27(19)
C23 C19 C20 119.82(19)
C23 C19 C18 119.93(19)
C20 C19 C18 120.23(18)
C11 C10 C9 121.05(18)
C11 C10 H10 119.5
C9 C10 H10 119.5
C29 C21 C20 120.07(19)
C29 C21 C22 119.64(19)
C20 C21 C22 120.24(18)
O8 C47 C48 122.84(17)
O8 C47 C52 115.07(17)
C48 C47 C52 122.09(18)
O6 C32 N4 121.47(19)
O6 C32 C33 121.52(18)
N4 C32 C33 117.00(17)
C47 C52 C51 120.73(18)
C47 C52 H52 119.6
C51 C52 H52 119.6
C47 C48 C49 116.49(18)
C47 C48 C44 122.58(17)
C49 C48 C44 120.91(17)
C54 C53 C45 123.64(19)
C54 C53 H53 118.2
C45 C53 H53 118.2
C38 C39 C40 120.55(19)
C38 C39 C44 110.77(17)
C40 C39 C44 128.65(18)
C42 C43 C38 117.16(19)
C42 C43 H43 121.4
C38 C43 H43 121.4
O4 C22 N2 120.47(18)
O4 C22 C21 122.44(19)
N2 C22 C21 117.05(17)
C32 C33 C34 111.12(16)
C32 C33 H33A 109.4
C34 C33 H33A 109.4
C32 C33 H33B 109.4
C34 C33 H33B 109.4
H33A C33 H33B 108.0
C8 C7 C6 120.17(19)
C8 C7 H7A 119.9
C6 C7 H7A 119.9
N7 C58 C59 113.61(18)
N7 C58 H58A 108.8
C59 C58 H58A 108.8
N7 C58 H58B 108.8
C59 C58 H58B 108.8
H58A C58 H58B 107.7
C50 C49 C48 123.73(19)
C50 C49 H49 118.1
C48 C49 H49 118.1
C53 C54 C55 118.42(19)
C53 C54 C60 121.81(19)
C55 C54 C60 119.76(19)
N4 C31 C30 113.85(16)
N4 C31 H31A 108.8
C30 C31 H31A 108.8
N4 C31 H31B 108.8
C30 C31 H31B 108.8
H31A C31 H31B 107.7
O5 C18 N2 120.36(19)
O5 C18 C19 122.38(19)
N2 C18 C19 117.25(17)
N7 C51 C52 122.62(18)
N7 C51 C50 119.37(18)
C52 C51 C50 118.00(18)
O3 C15 N3 121.79(17)
O3 C15 C16 122.72(18)
N3 C15 C16 115.38(17)
N2 C30 C31 108.98(15)
N2 C30 H30A 109.9
C31 C30 H30A 109.9
N2 C30 H30B 109.9
C31 C30 H30B 109.9
H30A C30 H30B 108.3
C39 C40 C41 117.9(2)
C39 C40 H40 121.0
C41 C40 H40 121.0
C45 C46 O8 123.30(19)
C45 C46 C56 121.91(19)
O8 C46 C56 114.79(19)
C19 C23 C24 120.6(2)
C19 C23 H23 119.7
C24 C23 H23 119.7
C7 C8 C9 120.76(18)
C7 C8 H8 119.6
C9 C8 H8 119.6
N1 C13 C14 111.28(16)
N1 C13 H13A 109.4
C14 C13 H13A 109.4
N1 C13 H13B 109.4
C14 C13 H13B 109.4
H13A C13 H13B 108.0
N5 C17 C16 111.89(16)
N5 C17 H17A 109.2
C16 C17 H17A 109.2
N5 C17 H17B 109.2
C16 C17 H17B 109.2
H17A C17 H17B 107.9
O7 C37 N6 125.94(19)
O7 C37 C38 127.35(18)
N6 C37 C38 106.69(16)
C40 C41 C42 121.2(2)
C40 C41 H41 119.4
C42 C41 H41 119.4
C43 C42 C41 120.99(19)
C43 C42 H42 119.5
C41 C42 H42 119.5
C49 C50 C51 118.94(19)
C49 C50 C57 120.96(19)
C51 C50 C57 120.09(19)
C15 C16 C17 112.99(16)
C15 C16 H16A 109.0
C17 C16 H16A 109.0
C15 C16 H16B 109.0
C17 C16 H16B 109.0
H16A C16 H16B 107.8
C10 C11 C12 120.44(19)
C10 C11 H11 119.8
C12 C11 H11 119.8
C28 C27 C26 121.1(2)
C28 C27 H27 119.4
C26 C27 H27 119.4
N3 C14 C13 110.60(17)
N3 C14 H14A 109.5
C13 C14 H14A 109.5
N3 C14 H14B 109.5
C13 C14 H14B 109.5
H14A C14 H14B 108.1
N6 C36 C35 112.67(15)
N6 C36 H36A 109.1
C35 C36 H36A 109.1
N6 C36 H36B 109.1
C35 C36 H36B 109.1
H36A C36 H36B 107.8
C21 C29 C28 120.5(2)
C21 C29 H29 119.8
C28 C29 H29 119.8
C54 C60 H60A 109.5
C54 C60 H60B 109.5
H60A C60 H60B 109.5
C54 C60 H60C 109.5
H60A C60 H60C 109.5
H60B C60 H60C 109.5
C65 O9 H9A 109.5
C24 C25 C26 121.0(2)
C24 C25 H25 119.5
C26 C25 H25 119.5
C55 N8 C61 126.4(7)
C55 N8 H8A 116.8
C61 N8 H8A 116.8
C25 C26 C27 123.3(2)
C25 C26 C20 118.5(2)
C27 C26 C20 118.2(2)
C46 C56 C55 120.7(2)
C46 C56 H56 119.6
C55 C56 H56 119.6
C25 C24 C23 120.4(2)
C25 C24 H24 119.8
C23 C24 H24 119.8
C58 C59 H59A 109.5
C58 C59 H59B 109.5
H59A C59 H59B 109.5
C58 C59 H59C 109.5
H59A C59 H59C 109.5
H59B C59 H59C 109.5
C50 C57 H57A 109.5
C50 C57 H57B 109.5
H57A C57 H57B 109.5
C50 C57 H57C 109.5
H57A C57 H57C 109.5
H57B C57 H57C 109.5
C27 C28 C29 120.3(2)
C27 C28 H28 119.8
C29 C28 H28 119.8
N9 C55 C56 125.8(4)
N9 C55 C54 114.3(4)
C56 C55 C54 118.8(2)
N9 C55 N8 21.3(3)
C56 C55 N8 117.8(4)
C54 C55 N8 122.5(4)
O11 C66 O10 89.0(3)
O11 C66 H66A 108.2
O10 C66 H66A 109.5
O11 C66 H66B 128.7
O10 C66 H66B 109.5
H66A C66 H66B 109.5
O11 C66 H66C 23.2
O10 C66 H66C 109.5
H66A C66 H66C 109.5
H66B C66 H66C 109.5
O11 C66 H66D 109.5
O10 C66 H66D 54.6
H66A C66 H66D 55.2
H66B C66 H66D 120.4
H66C C66 H66D 130.2
O11 C66 H66E 109.5
O10 C66 H66E 70.0
H66A C66 H66E 142.3
H66B C66 H66E 44.0
H66C C66 H66E 105.6
H66D C66 H66E 109.5
O11 C66 H66F 109.5
O10 C66 H66F 159.8
H66A C66 H66F 57.9
H66B C66 H66F 65.7
H66C C66 H66F 90.3
H66D C66 H66F 109.5
H66E C66 H66F 109.5
C66 O10 H10A 109.5
N8 C61 C62 109.1(6)
N8 C61 H61A 109.9
C62 C61 H61A 109.9
N8 C61 H61B 109.9
C62 C61 H61B 109.9
H61A C61 H61B 108.3
O9 C65 H65A 109.5
O9 C65 H65B 109.5
H65A C65 H65B 109.5
O9 C65 H65C 109.5
H65A C65 H65C 109.5
H65B C65 H65C 109.5
C55 N9 C63 120.0(6)
C55 N9 H9 120.0
C63 N9 H9 120.0
N9 C63 C64 113.2(5)
N9 C63 H63A 108.9
C64 C63 H63A 108.9
N9 C63 H63B 108.9
C64 C63 H63B 108.9
H63A C63 H63B 107.7
C63 C64 H64A 109.5
C63 C64 H64B 109.5
H64A C64 H64B 109.5
C63 C64 H64C 109.5
H64A C64 H64C 109.5
H64B C64 H64C 109.5
C66 O11 H11A 109.5

loop_
_geom_bond_atom_site_label_1
_geom_bond_atom_site_label_2
_geom_bond_distance
O1 C1 1.221(2)
O3 C15 1.232(2)
O7 C37 1.239(2)
O4 C22 1.219(2)
O2 C5 1.222(2)
N1 C5 1.396(3)
N1 C1 1.399(3)
N1 C13 1.477(2)
O5 C18 1.219(2)
C3 C2 1.412(3)
C3 C4 1.413(3)
C3 C9 1.418(3)
O8 C47 1.379(2)
O8 C46 1.384(2)
N4 C32 1.335(3)
N4 C31 1.452(2)
N4 H4 0.8800
N3 C15 1.341(3)
N3 C14 1.459(3)
N3 H3 0.8800
C44 N6 1.498(2)
C44 C45 1.513(3)
C44 C48 1.515(3)
C44 C39 1.528(3)
N2 C18 1.400(3)
N2 C22 1.402(3)
N2 C30 1.479(2)
C45 C46 1.381(3)
C45 C53 1.404(3)
N5 C35 1.458(2)
N5 C34 1.465(3)
N5 C17 1.467(2)
N7 C51 1.370(2)
N7 C58 1.454(3)
N7 H7 0.8800
C4 C12 1.380(3)
C4 C5 1.482(3)
C1 C2 1.480(3)
C2 C6 1.374(3)
C12 C11 1.408(3)
C12 H12 0.9500
N6 C37 1.350(2)
N6 C36 1.454(2)
O6 C32 1.235(2)
C6 C7 1.407(3)
C6 H6 0.9500
C9 C10 1.416(3)
C9 C8 1.418(3)
C20 C21 1.410(3)
C20 C19 1.416(3)
C20 C26 1.422(3)
C35 C36 1.522(3)
C35 H35A 0.9900
C35 H35B 0.9900
C34 C33 1.526(3)
C34 H34A 0.9900
C34 H34B 0.9900
C38 C39 1.381(3)
C38 C43 1.393(3)
C38 C37 1.480(3)
C19 C23 1.378(3)
C19 C18 1.477(3)
C10 C11 1.367(3)
C10 H10 0.9500
C21 C29 1.378(3)
C21 C22 1.483(3)
C47 C48 1.381(3)
C47 C52 1.391(3)
C32 C33 1.510(3)
C52 C51 1.393(3)
C52 H52 0.9500
C48 C49 1.394(3)
C53 C54 1.374(3)
C53 H53 0.9500
C39 C40 1.387(3)
C43 C42 1.385(3)
C43 H43 0.9500
C33 H33A 0.9900
C33 H33B 0.9900
C7 C8 1.370(3)
C7 H7A 0.9500
C58 C59 1.522(3)
C58 H58A 0.9900
C58 H58B 0.9900
C49 C50 1.372(3)
C49 H49 0.9500
C54 C55 1.419(3)
C54 C60 1.503(3)
C31 C30 1.528(3)
C31 H31A 0.9900
C31 H31B 0.9900
C51 C50 1.424(3)
C15 C16 1.515(3)
C30 H30A 0.9900
C30 H30B 0.9900
C40 C41 1.388(3)
C40 H40 0.9500
C46 C56 1.388(3)
C23 C24 1.405(3)
C23 H23 0.9500
C8 H8 0.9500
C13 C14 1.515(3)
C13 H13A 0.9900
C13 H13B 0.9900
C17 C16 1.517(3)
C17 H17A 0.9900
C17 H17B 0.9900
C41 C42 1.394(3)
C41 H41 0.9500
C42 H42 0.9500
C50 C57 1.505(3)
C16 H16A 0.9900
C16 H16B 0.9900
C11 H11 0.9500
C27 C28 1.368(3)
C27 C26 1.415(3)
C27 H27 0.9500
C14 H14A 0.9900
C14 H14B 0.9900
C36 H36A 0.9900
C36 H36B 0.9900
C29 C28 1.403(3)
C29 H29 0.9500
C60 H60A 0.9800
C60 H60B 0.9800
C60 H60C 0.9800
O9 C65 1.270(4)
O9 H9A 0.8400
C25 C24 1.365(3)
C25 C26 1.415(3)
C25 H25 0.9500
N8 C55 1.421(9)
N8 C61 1.454(12)
N8 H8A 0.8800
C56 C55 1.390(3)
C56 H56 0.9500
C24 H24 0.9500
C59 H59A 0.9800
C59 H59B 0.9800
C59 H59C 0.9800
C57 H57A 0.9800
C57 H57B 0.9800
C57 H57C 0.9800
C28 H28 0.9500
C55 N9 1.379(9)
C66 O11 1.339(4)
C66 O10 1.539(4)
C66 H66A 0.9800
C66 H66B 0.9800
C66 H66C 0.9800
C66 H66D 0.9800
C66 H66E 0.9800
C66 H66F 0.9800
O10 H10A 0.8400
C61 C62 1.526(8)
C61 H61A 0.9900
C61 H61B 0.9900
C65 H65A 0.9800
C65 H65B 0.9800
C65 H65C 0.9800
C62 H62A 0.9800
C62 H62B 0.9800
C62 H62C 0.9800
N9 C63 1.450(12)
N9 H9 0.8800
C63 C64 1.524(6)
C63 H63A 0.9900
C63 H63B 0.9900
C64 H64A 0.9800
C64 H64B 0.9800
C64 H64C 0.9800
O11 H11A 0.8400

loop_
_geom_torsion_atom_site_label_1
_geom_torsion_atom_site_label_2
_geom_torsion_atom_site_label_3
_geom_torsion_atom_site_label_4
_geom_torsion
N6 C44 C45 C46 128.9(2)
C48 C44 C45 C46 7.0(3)
C39 C44 C45 C46 -119.9(2)
N6 C44 C45 C53 -51.9(2)
C48 C44 C45 C53 -173.82(17)
C39 C44 C45 C53 59.2(2)
C2 C3 C4 C12 177.75(18)
C9 C3 C4 C12 -1.2(3)
C2 C3 C4 C5 -3.6(3)
C9 C3 C4 C5 177.50(17)
C5 N1 C1 O1 -179.88(18)
C13 N1 C1 O1 -6.8(3)
C5 N1 C1 C2 -0.8(3)
C13 N1 C1 C2 172.26(16)
C4 C3 C2 C6 -178.81(18)
C9 C3 C2 C6 0.1(3)
C4 C3 C2 C1 1.2(3)
C9 C3 C2 C1 -179.86(17)
O1 C1 C2 C6 0.0(3)
N1 C1 C2 C6 -178.97(17)
O1 C1 C2 C3 -179.98(18)
N1 C1 C2 C3 1.0(3)
C3 C4 C12 C11 0.4(3)
C5 C4 C12 C11 -178.31(18)
C45 C44 N6 C37 123.15(18)
C48 C44 N6 C37 -114.63(18)
C39 C44 N6 C37 3.2(2)
C45 C44 N6 C36 -65.1(2)
C48 C44 N6 C36 57.1(2)
C39 C44 N6 C36 174.92(16)
C1 N1 C5 O2 178.06(18)
C13 N1 C5 O2 5.1(3)
C1 N1 C5 C4 -1.4(3)
C13 N1 C5 C4 -174.42(17)
C12 C4 C5 O2 2.8(3)
C3 C4 C5 O2 -175.85(18)
C12 C4 C5 N1 -177.70(18)
C3 C4 C5 N1 3.6(3)
C3 C2 C6 C7 -2.3(3)
C1 C2 C6 C7 177.65(18)
C2 C3 C9 C10 -177.73(17)
C4 C3 C9 C10 1.2(3)
C2 C3 C9 C8 2.1(3)
C4 C3 C9 C8 -178.94(17)
C34 N5 C35 C36 90.51(19)
C17 N5 C35 C36 -143.99(16)
C35 N5 C34 C33 -153.37(16)
C17 N5 C34 C33 80.20(19)
C21 C20 C19 C23 -179.07(19)
C26 C20 C19 C23 0.2(3)
C21 C20 C19 C18 -0.6(3)
C26 C20 C19 C18 178.66(18)
C3 C9 C10 C11 -0.5(3)
C8 C9 C10 C11 179.70(19)
C19 C20 C21 C29 177.73(19)
C26 C20 C21 C29 -1.5(3)
C19 C20 C21 C22 0.2(3)
C26 C20 C21 C22 -179.06(18)
C46 O8 C47 C48 7.3(3)
C46 O8 C47 C52 -173.04(19)
C31 N4 C32 O6 5.8(3)
C31 N4 C32 C33 -174.71(17)
O8 C47 C52 C51 179.79(18)
C48 C47 C52 C51 -0.5(3)
O8 C47 C48 C49 -179.79(19)
C52 C47 C48 C49 0.6(3)
O8 C47 C48 C44 -0.9(3)
C52 C47 C48 C44 179.45(18)
N6 C44 C48 C47 -128.63(19)
C45 C44 C48 C47 -6.0(3)
C39 C44 C48 C47 121.8(2)
N6 C44 C48 C49 50.2(2)
C45 C44 C48 C49 172.89(18)
C39 C44 C48 C49 -59.4(2)
C46 C45 C53 C54 -0.3(3)
C44 C45 C53 C54 -179.54(18)
C43 C38 C39 C40 0.4(3)
C37 C38 C39 C40 178.09(17)
C43 C38 C39 C44 -178.10(17)
C37 C38 C39 C44 -0.4(2)
N6 C44 C39 C38 -1.5(2)
C45 C44 C39 C38 -119.63(18)
C48 C44 C39 C38 114.42(18)
N6 C44 C39 C40 -179.85(19)
C45 C44 C39 C40 62.1(3)
C48 C44 C39 C40 -63.9(3)
C39 C38 C43 C42 0.6(3)
C37 C38 C43 C42 -176.57(19)
C18 N2 C22 O4 179.09(18)
C30 N2 C22 O4 -2.7(3)
C18 N2 C22 C21 -3.4(3)
C30 N2 C22 C21 174.84(16)
C29 C21 C22 O4 1.6(3)
C20 C21 C22 O4 179.16(19)
C29 C21 C22 N2 -175.87(18)
C20 C21 C22 N2 1.7(3)
O6 C32 C33 C34 88.6(2)
N4 C32 C33 C34 -90.9(2)
N5 C34 C33 C32 74.8(2)
C2 C6 C7 C8 2.3(3)
C51 N7 C58 C59 -71.8(3)
C47 C48 C49 C50 -0.1(3)
C44 C48 C49 C50 -179.05(19)
C45 C53 C54 C55 1.3(3)
C45 C53 C54 C60 -179.19(19)
C32 N4 C31 C30 -81.3(2)
C22 N2 C18 O5 -178.00(19)
C30 N2 C18 O5 3.8(3)
C22 N2 C18 C19 3.0(3)
C30 N2 C18 C19 -175.22(16)
C23 C19 C18 O5 -1.4(3)
C20 C19 C18 O5 -179.87(19)
C23 C19 C18 N2 177.59(18)
C20 C19 C18 N2 -0.9(3)
C58 N7 C51 C52 -15.4(3)
C58 N7 C51 C50 165.69(19)
C47 C52 C51 N7 -178.82(19)
C47 C52 C51 C50 0.1(3)
C14 N3 C15 O3 0.4(3)
C14 N3 C15 C16 -175.97(18)
C18 N2 C30 C31 92.6(2)
C22 N2 C30 C31 -85.8(2)
N4 C31 C30 N2 -176.04(16)
C38 C39 C40 C41 -0.7(3)
C44 C39 C40 C41 177.49(19)
C53 C45 C46 O8 179.4(2)
C44 C45 C46 O8 -1.4(3)
C53 C45 C46 C56 -0.9(3)
C44 C45 C46 C56 178.3(2)
C47 O8 C46 C45 -6.1(3)
C47 O8 C46 C56 174.2(2)
C20 C19 C23 C24 -1.1(3)
C18 C19 C23 C24 -179.66(19)
C6 C7 C8 C9 0.0(3)
C10 C9 C8 C7 177.64(19)
C3 C9 C8 C7 -2.2(3)
C5 N1 C13 C14 -100.3(2)
C1 N1 C13 C14 86.1(2)
C35 N5 C17 C16 73.1(2)
C34 N5 C17 C16 -161.66(16)
C36 N6 C37 O7 3.6(3)
C44 N6 C37 O7 175.08(18)
C36 N6 C37 C38 -175.04(16)
C44 N6 C37 C38 -3.6(2)
C39 C38 C37 O7 -176.26(19)
C43 C38 C37 O7 1.2(3)
C39 C38 C37 N6 2.4(2)
C43 C38 C37 N6 179.90(19)
C39 C40 C41 C42 0.0(3)
C38 C43 C42 C41 -1.3(3)
C40 C41 C42 C43 1.1(3)
C48 C49 C50 C51 -0.3(3)
C48 C49 C50 C57 -179.2(2)
N7 C51 C50 C49 179.26(19)
C52 C51 C50 C49 0.3(3)
N7 C51 C50 C57 -1.8(3)
C52 C51 C50 C57 179.3(2)
O3 C15 C16 C17 22.0(3)
N3 C15 C16 C17 -161.74(17)
N5 C17 C16 C15 65.5(2)
C9 C10 C11 C12 -0.3(3)
C4 C12 C11 C10 0.4(3)
C15 N3 C14 C13 -69.0(3)
N1 C13 C14 N3 -173.89(17)
C37 N6 C36 C35 -66.4(2)
C44 N6 C36 C35 122.69(19)
N5 C35 C36 N6 -171.40(16)
C20 C21 C29 C28 0.1(3)
C22 C21 C29 C28 177.7(2)
C24 C25 C26 C27 177.0(2)
C24 C25 C26 C20 -1.1(3)
C28 C27 C26 C25 -179.2(2)
C28 C27 C26 C20 -1.1(3)
C21 C20 C26 C25 -179.82(19)
C19 C20 C26 C25 0.9(3)
C21 C20 C26 C27 2.0(3)
C19 C20 C26 C27 -177.27(19)
C45 C46 C56 C55 1.2(4)
O8 C46 C56 C55 -179.1(2)
C26 C25 C24 C23 0.1(3)
C19 C23 C24 C25 1.0(3)
C26 C27 C28 C29 -0.2(4)
C21 C29 C28 C27 0.8(4)
C46 C56 C55 N9 167.3(4)
C46 C56 C55 C54 -0.2(4)
C46 C56 C55 N8 -169.4(4)
C53 C54 C55 N9 -169.9(3)
C60 C54 C55 N9 10.5(4)
C53 C54 C55 C56 -1.0(3)
C60 C54 C55 C56 179.5(2)
C53 C54 C55 N8 167.6(3)
C60 C54 C55 N8 -11.9(4)
C61 N8 C55 N9 108(2)
C61 N8 C55 C56 -9.8(7)
C61 N8 C55 C54 -178.5(4)
C55 N8 C61 C62 -171.8(5)
C56 C55 N9 C63 12.6(7)
C54 C55 N9 C63 -179.4(4)
N8 C55 N9 C63 -61.7(17)
C55 N9 C63 C64 68.5(8)
